data_7122646
loop_
_publ_author_name
'Enachi, Andreea'
'Baabe, Dirk'
'Zaretzke, Marc-Kevin'
'Schweyen, Peter'
'Freytag, Matthias'
'Raeder, Jan'
'Walter, Marc D.'

_publ_section_title
;
 [(NHC)CoR<sub>2</sub>]: pre-catalysts for homogeneous olefin and alkyne
 hydrogenation.
;
_journal_issue 98
_journal_name_full 'Chemical communications (Cambridge, England)'
_journal_page_first 13798
_journal_page_last 13801
_journal_paper_doi 10.1039/c8cc08891h
_journal_volume 54
_journal_year 2018
_chemical_formula_sum 'C39 H40 Co N2'
_chemical_formula_weight 595.66
_space_group_IT_number 15
_space_group_name_Hall '-C 2yc'
_space_group_name_H-M_alt 'C 1 2/c 1'
_symmetry_cell_setting monoclinic
_symmetry_space_group_name_Hall '-C 2yc'
_symmetry_space_group_name_H-M 'C 1 2/c 1'
_atom_sites_solution_hydrogens geom
_atom_sites_solution_primary direct
_atom_sites_solution_secondary difmap
_audit_creation_method SHELXL-97
_audit_update_record
;
2018-08-25 deposited with the CCDC.
2018-11-19 downloaded from the CCDC.
;
_cell_angle_alpha 90.00
_cell_angle_beta 120.799(6)
_cell_angle_gamma 90.00
_cell_formula_units_Z 4
_cell_length_a 17.7086(8)
_cell_length_b 16.5959(6)
_cell_length_c 12.4453(6)
_cell_measurement_reflns_used 13096
_cell_measurement_temperature 100(2)
_cell_measurement_theta_max 75.9350
_cell_measurement_theta_min 3.9340
_cell_volume 3141.7(3)
_computing_cell_refinement 'CrysAlisPro 1.171.38.43c (Rigaku OD, 2015)'
_computing_data_collection 'CrysAlisPro 1.171.38.43c (Rigaku OD, 2015)'
_computing_data_reduction 'CrysAlisPro 1.171.38.43c (Rigaku OD, 2015)'
_computing_molecular_graphics 'Bruker XP'
_computing_publication_material SHELXL-97
_computing_structure_refinement 'SHELXL-97 (Sheldrick, 1997)'
_computing_structure_solution 'SHELXS-97 (Sheldrick, 1990)'
_diffrn_ambient_temperature 100(2)
_diffrn_detector_area_resol_mean 10.3543
_diffrn_measured_fraction_theta_full 1.000
_diffrn_measured_fraction_theta_max 0.996
_diffrn_measurement_device_type 'Oxford Diffraction Xcalibur, Atlas, Nova'
_diffrn_measurement_method '\w scans'
_diffrn_radiation_monochromator mirror
_diffrn_radiation_type 'Cu K\a'
_diffrn_radiation_wavelength 1.54184
_diffrn_reflns_av_R_equivalents 0.0495
_diffrn_reflns_av_sigmaI/netI 0.0265
_diffrn_reflns_limit_h_max 22
_diffrn_reflns_limit_h_min -21
_diffrn_reflns_limit_k_max 20
_diffrn_reflns_limit_k_min -16
_diffrn_reflns_limit_l_max 15
_diffrn_reflns_limit_l_min -15
_diffrn_reflns_number 26796
_diffrn_reflns_theta_full 75.00
_diffrn_reflns_theta_max 76.14
_diffrn_reflns_theta_min 3.94
_diffrn_source 'micro-focus sealed X-ray tube'
_exptl_absorpt_coefficient_mu 4.492
_exptl_absorpt_correction_T_max 1.00000
_exptl_absorpt_correction_T_min 0.62619
_exptl_absorpt_correction_type multi-scan
_exptl_absorpt_process_details
; 
CrysAlisPro 1.171.38.43c (Rigaku Oxford Diffraction, 2015) 
Empirical absorption correction using spherical harmonics, 
 implemented in SCALE3 ABSPACK scaling algorithm. 
;
_exptl_crystal_colour 'intense red'
_exptl_crystal_density_diffrn 1.259
_exptl_crystal_density_method 'not measured'
_exptl_crystal_description 'cut needle'
_exptl_crystal_F_000 1260
_exptl_crystal_size_max 0.22
_exptl_crystal_size_mid 0.04
_exptl_crystal_size_min 0.04
_refine_diff_density_max 0.201
_refine_diff_density_min -0.284
_refine_diff_density_rms 0.041
_refine_ls_extinction_method none
_refine_ls_goodness_of_fit_ref 1.046
_refine_ls_hydrogen_treatment constr
_refine_ls_matrix_type full
_refine_ls_number_parameters 194
_refine_ls_number_reflns 3284
_refine_ls_number_restraints 0
_refine_ls_restrained_S_all 1.046
_refine_ls_R_factor_all 0.0327
_refine_ls_R_factor_gt 0.0315
_refine_ls_shift/su_max 0.001
_refine_ls_shift/su_mean 0.000
_refine_ls_structure_factor_coef Fsqd
_refine_ls_weighting_details 'calc w=1/[\s^2^(Fo^2^)+(0.0288P)^2^+2.4817P] where P=(Fo^2^+2Fc^2^)/3'
_refine_ls_weighting_scheme calc
_refine_ls_wR_factor_gt 0.0726
_refine_ls_wR_factor_ref 0.0733
_reflns_number_gt 3199
_reflns_number_total 3284
_reflns_threshold_expression >2sigma(I)
_cod_data_source_file c8cc08891h2.cif
_cod_data_source_block ae46fr
_cod_depositor_comments 'Adding full bibliography for 7122642--7122652.cif.'
_cod_original_cell_volume 3141.7(2)
_cod_original_sg_symbol_H-M 'C 2/c'
_cod_database_code 7122646

loop_
_symmetry_equiv_pos_as_xyz
'x, y, z'
'-x, y, -z+1/2'
'x+1/2, y+1/2, z'
'-x+1/2, y+1/2, -z+1/2'
'-x, -y, -z'
'x, -y, z-1/2'
'-x+1/2, -y+1/2, -z'
'x+1/2, -y+1/2, z-1/2'

loop_
_atom_site_label
_atom_site_type_symbol
_atom_site_fract_x
_atom_site_fract_y
_atom_site_fract_z
_atom_site_U_iso_or_equiv
_atom_site_adp_type
_atom_site_occupancy
_atom_site_symmetry_multiplicity
_atom_site_calc_flag
_atom_site_refinement_flags
Co Co 0.5000 0.708980(17) 0.2500 0.01833(9) Uani 1 2 d S
N N 0.44818(7) 0.87845(7) 0.27181(11) 0.0220(2) Uani 1 1 d .
C1 C 0.5000 0.82755(11) 0.2500 0.0196(4) Uani 1 2 d S
C2 C 0.46818(10) 0.95831(8) 0.26377(15) 0.0277(3) Uani 1 1 d .
H2 H 0.4415 1.0044 0.2757 0.033 Uiso 1 1 calc R
C3 C 0.37666(9) 0.86073(9) 0.29960(14) 0.0240(3) Uani 1 1 d .
C4 C 0.35859(10) 0.77104(9) 0.29900(16) 0.0305(3) Uani 1 1 d .
H4A H 0.3454 0.7476 0.2189 0.046 Uiso 1 1 calc R
H4B H 0.3083 0.7632 0.3104 0.046 Uiso 1 1 calc R
H4C H 0.4105 0.7445 0.3673 0.046 Uiso 1 1 calc R
C5 C 0.29227(9) 0.90162(10) 0.19841(15) 0.0286(3) Uani 1 1 d .
H5A H 0.3028 0.9595 0.1972 0.043 Uiso 1 1 calc R
H5B H 0.2452 0.8933 0.2168 0.043 Uiso 1 1 calc R
H5C H 0.2749 0.8782 0.1166 0.043 Uiso 1 1 calc R
C6 C 0.40468(10) 0.89608(10) 0.42859(15) 0.0319(3) Uani 1 1 d .
H6A H 0.4601 0.8712 0.4918 0.048 Uiso 1 1 calc R
H6B H 0.3591 0.8852 0.4490 0.048 Uiso 1 1 calc R
H6C H 0.4128 0.9544 0.4274 0.048 Uiso 1 1 calc R
C7 C 0.42989(9) 0.70328(8) 0.06825(13) 0.0223(3) Uani 1 1 d .
C8 C 0.43633(9) 0.63351(8) 0.11640(12) 0.0204(3) Uani 1 1 d .
C9 C 0.40034(9) 0.75400(8) -0.04077(13) 0.0221(3) Uani 1 1 d .
C10 C 0.35281(9) 0.82508(9) -0.05700(14) 0.0254(3) Uani 1 1 d .
H10 H 0.3392 0.8407 0.0046 0.031 Uiso 1 1 calc R
C11 C 0.32546(10) 0.87298(9) -0.16216(14) 0.0286(3) Uani 1 1 d .
H11 H 0.2921 0.9203 -0.1729 0.034 Uiso 1 1 calc R
C12 C 0.34651(10) 0.85229(9) -0.25153(14) 0.0289(3) Uani 1 1 d .
H12 H 0.3277 0.8852 -0.3233 0.035 Uiso 1 1 calc R
C13 C 0.39540(10) 0.78293(9) -0.23561(14) 0.0288(3) Uani 1 1 d .
H13 H 0.4108 0.7689 -0.2960 0.035 Uiso 1 1 calc R
C14 C 0.42181(10) 0.73398(9) -0.13115(14) 0.0259(3) Uani 1 1 d .
H14 H 0.4547 0.6865 -0.1213 0.031 Uiso 1 1 calc R
C15 C 0.40918(8) 0.54951(8) 0.09037(12) 0.0197(3) Uani 1 1 d .
C16 C 0.38717(10) 0.50658(9) 0.16687(13) 0.0256(3) Uani 1 1 d .
H16 H 0.3910 0.5322 0.2378 0.031 Uiso 1 1 calc R
C17 C 0.35974(10) 0.42686(9) 0.14072(14) 0.0279(3) Uani 1 1 d .
H17 H 0.3434 0.3988 0.1924 0.033 Uiso 1 1 calc R
C18 C 0.35608(10) 0.38803(9) 0.03937(14) 0.0260(3) Uani 1 1 d .
H18 H 0.3382 0.3333 0.0223 0.031 Uiso 1 1 calc R
C19 C 0.37872(10) 0.42962(8) -0.03688(13) 0.0248(3) Uani 1 1 d .
H19 H 0.3768 0.4032 -0.1059 0.030 Uiso 1 1 calc R
C20 C 0.40415(9) 0.50998(8) -0.01225(12) 0.0214(3) Uani 1 1 d .
H20 H 0.4183 0.5384 -0.0659 0.026 Uiso 1 1 calc R

loop_
_atom_site_aniso_label
_atom_site_aniso_U_11
_atom_site_aniso_U_22
_atom_site_aniso_U_33
_atom_site_aniso_U_23
_atom_site_aniso_U_13
_atom_site_aniso_U_12
Co 0.01988(15) 0.01404(15) 0.01780(15) 0.000 0.00731(12) 0.000
N 0.0196(5) 0.0159(5) 0.0296(6) -0.0011(4) 0.0121(5) 0.0000(4)
C1 0.0176(8) 0.0166(9) 0.0210(8) 0.000 0.0073(7) 0.000
C2 0.0252(7) 0.0160(7) 0.0418(8) -0.0008(6) 0.0171(6) 0.0014(5)
C3 0.0202(6) 0.0231(7) 0.0290(7) -0.0003(5) 0.0129(6) 0.0003(5)
C4 0.0267(7) 0.0249(7) 0.0450(9) 0.0009(6) 0.0221(7) -0.0015(6)
C5 0.0205(6) 0.0317(8) 0.0333(8) 0.0011(6) 0.0135(6) 0.0032(6)
C6 0.0296(7) 0.0346(8) 0.0316(8) -0.0002(6) 0.0158(6) 0.0043(6)
C7 0.0221(6) 0.0205(6) 0.0217(6) -0.0018(5) 0.0093(5) -0.0006(5)
C8 0.0214(6) 0.0188(6) 0.0193(6) -0.0017(5) 0.0093(5) -0.0006(5)
C9 0.0206(6) 0.0183(6) 0.0211(6) -0.0006(5) 0.0061(5) -0.0039(5)
C10 0.0256(7) 0.0216(7) 0.0258(7) 0.0001(5) 0.0108(6) -0.0009(5)
C11 0.0276(7) 0.0196(7) 0.0291(7) 0.0033(5) 0.0076(6) 0.0001(5)
C12 0.0300(7) 0.0248(7) 0.0229(7) 0.0047(5) 0.0072(6) -0.0062(6)
C13 0.0318(8) 0.0294(8) 0.0231(7) 0.0000(5) 0.0126(6) -0.0057(6)
C14 0.0257(7) 0.0226(7) 0.0255(7) 0.0001(5) 0.0102(6) -0.0008(5)
C15 0.0184(6) 0.0175(6) 0.0202(6) 0.0005(5) 0.0077(5) 0.0007(5)
C16 0.0326(7) 0.0244(7) 0.0244(7) -0.0019(5) 0.0177(6) -0.0018(6)
C17 0.0332(7) 0.0251(7) 0.0297(7) 0.0027(6) 0.0192(6) -0.0043(6)
C18 0.0279(7) 0.0188(6) 0.0278(7) -0.0009(5) 0.0116(6) -0.0039(5)
C19 0.0297(7) 0.0211(7) 0.0224(6) -0.0031(5) 0.0123(6) -0.0009(5)
C20 0.0229(6) 0.0204(6) 0.0208(6) 0.0013(5) 0.0110(5) -0.0001(5)

loop_
_atom_type_symbol
_atom_type_description
_atom_type_scat_dispersion_real
_atom_type_scat_dispersion_imag
_atom_type_scat_source
C C 0.0181 0.0091 'International Tables Vol C Tables 4.2.6.8 and 6.1.1.4'
H H 0.0000 0.0000 'International Tables Vol C Tables 4.2.6.8 and 6.1.1.4'
N N 0.0311 0.0180 'International Tables Vol C Tables 4.2.6.8 and 6.1.1.4'
Co Co -2.3653 3.6143 'International Tables Vol C Tables 4.2.6.8 and 6.1.1.4'

loop_
_geom_angle_atom_site_label_1
_geom_angle_atom_site_label_2
_geom_angle_atom_site_label_3
_geom_angle
_geom_angle_site_symmetry_1
_geom_angle_site_symmetry_3
C8 Co C8 98.54(8) . 2_655
C8 Co C7 38.71(6) . .
C8 Co C7 135.80(6) 2_655 .
C8 Co C7 135.80(6) . 2_655
C8 Co C7 38.71(6) 2_655 2_655
C7 Co C7 174.43(8) . 2_655
C8 Co C1 130.73(4) . .
C8 Co C1 130.73(4) 2_655 .
C7 Co C1 92.79(4) . .
C7 Co C1 92.79(4) 2_655 .
C1 N C2 110.61(12) . .
C1 N C3 130.74(12) . .
C2 N C3 118.65(11) . .
N C1 N 104.05(16) 2_655 .
N C1 Co 127.97(8) 2_655 .
N C1 Co 127.97(8) . .
C2 C2 N 107.36(8) 2_655 .
N C3 C4 112.96(12) . .
N C3 C6 107.88(11) . .
C4 C3 C6 109.50(13) . .
N C3 C5 107.83(12) . .
C4 C3 C5 108.34(12) . .
C6 C3 C5 110.32(12) . .
C8 C7 C9 150.03(14) . .
C8 C7 Co 69.49(9) . .
C9 C7 Co 140.35(10) . .
C7 C8 C15 145.16(13) . .
C7 C8 Co 71.80(9) . .
C15 C8 Co 142.94(10) . .
C14 C9 C10 118.30(13) . .
C14 C9 C7 119.90(13) . .
C10 C9 C7 121.75(13) . .
C11 C10 C9 120.72(14) . .
C12 C11 C10 120.49(14) . .
C11 C12 C13 119.61(13) . .
C12 C13 C14 120.10(15) . .
C13 C14 C9 120.75(14) . .
C16 C15 C20 118.33(13) . .
C16 C15 C8 120.86(13) . .
C20 C15 C8 120.80(12) . .
C17 C16 C15 120.85(13) . .
C18 C17 C16 120.19(13) . .
C17 C18 C19 119.67(13) . .
C18 C19 C20 120.02(13) . .
C19 C20 C15 120.91(13) . .

loop_
_geom_bond_atom_site_label_1
_geom_bond_atom_site_label_2
_geom_bond_distance
_geom_bond_site_symmetry_2
Co C8 1.9196(13) .
Co C8 1.9196(13) 2_655
Co C7 1.9470(14) .
Co C7 1.9470(14) 2_655
Co C1 1.9678(19) .
N C1 1.3727(16) .
N C2 1.3887(18) .
N C3 1.5028(18) .
C1 N 1.3727(16) 2_655
C2 C2 1.335(3) 2_655
C3 C4 1.522(2) .
C3 C6 1.534(2) .
C3 C5 1.5337(19) .
C7 C8 1.282(2) .
C7 C9 1.4479(19) .
C8 C15 1.4561(18) .
C9 C14 1.399(2) .
C9 C10 1.402(2) .
C10 C11 1.389(2) .
C11 C12 1.385(2) .
C12 C13 1.392(2) .
C13 C14 1.395(2) .
C15 C16 1.395(2) .
C15 C20 1.3975(19) .
C16 C17 1.389(2) .
C17 C18 1.388(2) .
C18 C19 1.388(2) .
C19 C20 1.3907(19) .

loop_
_geom_torsion_atom_site_label_1
_geom_torsion_atom_site_label_2
_geom_torsion_atom_site_label_3
_geom_torsion_atom_site_label_4
_geom_torsion
_geom_torsion_site_symmetry_1
_geom_torsion_site_symmetry_4
C2 N C1 N -0.15(8) . 2_655
C3 N C1 N 178.94(16) . 2_655
C2 N C1 Co 179.85(8) . .
C3 N C1 Co -1.06(16) . .
C8 Co C1 N -88.50(8) . 2_655
C8 Co C1 N 91.50(8) 2_655 2_655
C7 Co C1 N -80.01(8) . 2_655
C7 Co C1 N 99.99(8) 2_655 2_655
C8 Co C1 N 91.50(8) . .
C8 Co C1 N -88.50(8) 2_655 .
C7 Co C1 N 99.99(8) . .
C7 Co C1 N -80.01(8) 2_655 .
C1 N C2 C2 0.4(2) . 2_655
C3 N C2 C2 -178.81(15) . 2_655
C1 N C3 C4 -2.01(19) . .
C2 N C3 C4 177.02(13) . .
C1 N C3 C6 119.16(13) . .
C2 N C3 C6 -61.81(16) . .
C1 N C3 C5 -121.70(13) . .
C2 N C3 C5 57.34(16) . .
C8 Co C7 C8 19.54(16) 2_655 .
C7 Co C7 C8 10.30(8) 2_655 .
C1 Co C7 C8 -169.70(8) . .
C8 Co C7 C9 -176.5(2) . .
C8 Co C7 C9 -156.92(15) 2_655 .
C7 Co C7 C9 -166.15(17) 2_655 .
C1 Co C7 C9 13.85(17) . .
C9 C7 C8 C15 -8.1(5) . .
Co C7 C8 C15 176.5(2) . .
C9 C7 C8 Co 175.5(3) . .
C8 Co C8 C7 -166.36(11) 2_655 .
C7 Co C8 C7 -178.57(2) 2_655 .
C1 Co C8 C7 13.64(11) . .
C8 Co C8 C15 16.99(14) 2_655 .
C7 Co C8 C15 -176.6(2) . .
C7 Co C8 C15 4.8(2) 2_655 .
C1 Co C8 C15 -163.01(14) . .
C8 C7 C9 C14 -52.0(3) . .
Co C7 C9 C14 121.30(16) . .
C8 C7 C9 C10 130.2(3) . .
Co C7 C9 C10 -56.4(2) . .
C14 C9 C10 C11 2.0(2) . .
C7 C9 C10 C11 179.72(13) . .
C9 C10 C11 C12 -1.5(2) . .
C10 C11 C12 C13 0.0(2) . .
C11 C12 C13 C14 1.0(2) . .
C12 C13 C14 C9 -0.5(2) . .
C10 C9 C14 C13 -1.0(2) . .
C7 C9 C14 C13 -178.74(13) . .
C7 C8 C15 C16 -139.1(2) . .
Co C8 C15 C16 35.4(2) . .
C7 C8 C15 C20 40.7(3) . .
Co C8 C15 C20 -144.92(14) . .
C20 C15 C16 C17 -0.9(2) . .
C8 C15 C16 C17 178.83(13) . .
C15 C16 C17 C18 1.7(2) . .
C16 C17 C18 C19 -1.0(2) . .
C17 C18 C19 C20 -0.6(2) . .
C18 C19 C20 C15 1.4(2) . .
C16 C15 C20 C19 -0.6(2) . .
C8 C15 C20 C19 179.62(12) . .
